data_4302734
loop_
_publ_author_name
'Yue-Peng Cai'
'Xiu-Xia Zhou'
'Zheng-Yuan Zhou'
'Shi-Zheng Zhu'
'Praveen K. Thallapally'
'Jun Liu'

_publ_contact_author_address
;      
Energy and Environment Division
Pacific Northwest National Laboratory
Richland, WA 99352   USA
;
_publ_contact_author_email praveen.thallapally@pnl.gov
_publ_contact_author_fax '+1 (509)371 7249'
_publ_contact_author_name 'Praveen K. Thallapally'
_publ_contact_author_phone '+1 (509)371 7183'
_publ_section_title
;
Single-Crystal-to-Single-Crystal Transformation in a One-Dimensional
Ag-Eu Helical System
;
_journal_name_full 'Inorganic Chemistry'
_journal_page_first 6341
_journal_page_last 6343
_journal_paper_doi 10.1021/ic9007125
_journal_volume 48
_journal_year 2009
_chemical_formula_moiety 'C14 H11 Ag Eu N2 O11'
_chemical_formula_sum 'C14 H11 Ag Eu N2 O11'
_chemical_formula_weight 643.08
_chemical_name_systematic
;

 ?

;
_space_group_IT_number 15
_symmetry_cell_setting monoclinic
_symmetry_space_group_name_Hall '-C 2yc'
_symmetry_space_group_name_H-M 'C 1 2/c 1'
_atom_sites_solution_hydrogens geom
_atom_sites_solution_primary direct
_atom_sites_solution_secondary difmap
_audit_creation_method SHELXL-97
_cell_angle_alpha 90.00
_cell_angle_beta 107.336(3)
_cell_angle_gamma 90.00
_cell_formula_units_Z 4
_cell_length_a 19.1631(10)
_cell_length_b 13.3791(7)
_cell_length_c 7.3656(4)
_cell_measurement_reflns_used 4948
_cell_measurement_temperature 298(2)
_cell_measurement_theta_max 33.08
_cell_measurement_theta_min 2.23
_cell_volume 1802.65(17)
_computing_cell_refinement 'Bruker SMART'
_computing_data_collection 'Bruker SMART'
_computing_data_reduction 'Bruker SAINT'
_computing_molecular_graphics 'Bruker SHELXTL'
_computing_publication_material 'Bruker SHELXTL'
_computing_structure_refinement 'SHELXL-97 (Sheldrick, 1997)'
_computing_structure_solution 'SHELXS-97 (Sheldrick, 1990)'
_diffrn_ambient_temperature 298(2)
_diffrn_measured_fraction_theta_full 0.982
_diffrn_measured_fraction_theta_max 0.982
_diffrn_measurement_device_type 'CCD area detector'
_diffrn_measurement_method 'phi and omega scans'
_diffrn_radiation_monochromator graphite
_diffrn_radiation_source 'fine-focus sealed tube'
_diffrn_radiation_type MoK\a
_diffrn_radiation_wavelength 0.71073
_diffrn_reflns_av_R_equivalents 0.0230
_diffrn_reflns_av_sigmaI/netI 0.0216
_diffrn_reflns_limit_h_max 23
_diffrn_reflns_limit_h_min -20
_diffrn_reflns_limit_k_max 15
_diffrn_reflns_limit_k_min -16
_diffrn_reflns_limit_l_max 8
_diffrn_reflns_limit_l_min -8
_diffrn_reflns_number 5481
_diffrn_reflns_theta_full 25.47
_diffrn_reflns_theta_max 25.47
_diffrn_reflns_theta_min 1.89
_exptl_absorpt_coefficient_mu 4.599
_exptl_absorpt_correction_T_max 0.5086
_exptl_absorpt_correction_T_min 0.3810
_exptl_absorpt_correction_type multi-scan
_exptl_absorpt_process_details 'SADABS (Sheldrick, 1996)'
_exptl_crystal_colour colorless
_exptl_crystal_density_diffrn 2.370
_exptl_crystal_density_method 'not measured'
_exptl_crystal_description block
_exptl_crystal_F_000 1228
_exptl_crystal_size_max 0.26
_exptl_crystal_size_mid 0.23
_exptl_crystal_size_min 0.17
_refine_diff_density_max 0.960
_refine_diff_density_min -0.435
_refine_diff_density_rms 0.178
_refine_ls_extinction_coef 0.00042(4)
_refine_ls_extinction_expression Fc^*^=kFc[1+0.001xFc^2^\l^3^/sin(2\q)]^-1/4^
_refine_ls_extinction_method SHELXL
_refine_ls_goodness_of_fit_ref 1.072
_refine_ls_hydrogen_treatment mixed
_refine_ls_matrix_type full
_refine_ls_number_parameters 143
_refine_ls_number_reflns 1648
_refine_ls_number_restraints 4
_refine_ls_restrained_S_all 1.071
_refine_ls_R_factor_all 0.0411
_refine_ls_R_factor_gt 0.0403
_refine_ls_shift/su_max 0.005
_refine_ls_shift/su_mean 0.000
_refine_ls_structure_factor_coef Fsqd
_refine_ls_weighting_details 'calc w=1/[\s^2^(Fo^2^)+(0.0362P)^2^+1.6378P] where P=(Fo^2^+2Fc^2^)/3'
_refine_ls_weighting_scheme calc
_refine_ls_wR_factor_gt 0.0958
_refine_ls_wR_factor_ref 0.0963
_reflns_number_gt 1541
_reflns_number_total 1648
_reflns_threshold_expression >2sigma(I)
_cod_data_source_file ic9007125_si_001_3.cif
_cod_data_source_block compound_3_for_CCDC_#717402
_cod_depositor_comments
;
The following automatic conversions were performed:
'_symmetry_cell_setting' value 'Monoclinic' changed to 'monoclinic'
according to '/home/saulius/struct/CIF-dictionaries/cif_core.dic'
dictionary named 'cif_core.dic' version 2.4.1 from 2010-06-29.

Automatic conversion script
Id: cif_fix_enum 1527 2010-12-29 10:47:43Z saulius 
;
_cod_original_cell_volume 1802.64(17)
_cod_database_code 4302734

loop_
_symmetry_equiv_pos_as_xyz
'x, y, z'
'-x, y, -z+1/2'
'x+1/2, y+1/2, z'
'-x+1/2, y+1/2, -z+1/2'
'-x, -y, -z'
'x, -y, z-1/2'
'-x+1/2, -y+1/2, -z'
'x+1/2, -y+1/2, z-1/2'

loop_
_atom_site_label
_atom_site_type_symbol
_atom_site_fract_x
_atom_site_fract_y
_atom_site_fract_z
_atom_site_U_iso_or_equiv
_atom_site_adp_type
_atom_site_occupancy
_atom_site_symmetry_multiplicity
_atom_site_calc_flag
_atom_site_refinement_flags
_atom_site_disorder_assembly
_atom_site_disorder_group
Eu1 Eu 1.0000 0.828926(17) 0.7500 0.02084(6) Uani 1 2 d S . .
Ag1 Ag 1.0000 0.56846(4) 1.2500 0.0722(2) Uani 1 2 d S . .
O1 O 0.92143(13) 0.87671(17) 0.4233(3) 0.0261(6) Uani 1 1 d . . .
O2 O 0.84114(16) 0.8353(2) 0.1451(4) 0.0458(8) Uani 1 1 d . . .
O3 O 0.96979(14) 0.69734(18) 0.9458(3) 0.0291(7) Uani 1 1 d . . .
O4 O 0.91100(18) 0.5601(2) 0.9833(4) 0.0541(9) Uani 1 1 d . . .
O5 O 0.90239(12) 0.90233(16) 0.8785(3) 0.0266(6) Uani 1 1 d D . .
H5A H 0.8903(6) 0.8680(6) 0.9595(11) 0.040 Uiso 1 1 d D . .
H5B H 0.9053(15) 0.9641(4) 0.898(3) 0.040 Uiso 1 1 d D . .
O6 O 1.0000 1.0138(2) 0.7500 0.0272(9) Uani 1 2 d SD . .
H6A H 0.9720(4) 1.0500(8) 0.7902(17) 0.041 Uiso 0.50 1 d PD . .
N1 N 0.88464(14) 0.72347(19) 0.5954(4) 0.0195(7) Uani 1 1 d . . .
C1 C 0.87000(18) 0.8228(3) 0.3159(5) 0.0243(9) Uani 1 1 d . . .
C2 C 0.84425(17) 0.7384(2) 0.4152(4) 0.0194(8) Uani 1 1 d . . .
C3 C 0.78389(19) 0.6802(2) 0.3264(5) 0.0244(9) Uani 1 1 d . . .
H3 H 0.7571 0.6916 0.2003 0.029 Uiso 1 1 calc R . .
C4 C 0.76450(19) 0.6043(3) 0.4309(5) 0.0283(9) Uani 1 1 d . . .
H4 H 0.7233 0.5655 0.3769 0.034 Uiso 1 1 calc R . .
C5 C 0.80705(19) 0.5871(3) 0.6156(5) 0.0283(9) Uani 1 1 d . . .
H5 H 0.7955 0.5358 0.6869 0.034 Uiso 1 1 calc R . .
C6 C 0.86739(18) 0.6478(2) 0.6929(5) 0.0224(8) Uani 1 1 d . . .
C7 C 0.9192(2) 0.6343(3) 0.8889(5) 0.0304(10) Uani 1 1 d . . .

loop_
_atom_site_aniso_label
_atom_site_aniso_U_11
_atom_site_aniso_U_22
_atom_site_aniso_U_33
_atom_site_aniso_U_23
_atom_site_aniso_U_13
_atom_site_aniso_U_12
Eu1 0.02020(10) 0.02211(11) 0.01844(10) 0.000 0.00308(9) 0.000
Ag1 0.0911(4) 0.0569(3) 0.0384(3) 0.000 -0.0268(3) 0.000
O1 0.0262(11) 0.0279(11) 0.0219(11) 0.0062(9) 0.0037(9) -0.0071(9)
O2 0.0415(15) 0.0712(18) 0.0186(11) 0.0133(12) -0.0003(11) -0.0241(13)
O3 0.0307(12) 0.0321(12) 0.0203(11) 0.0078(9) 0.0015(10) -0.0081(10)
O4 0.0640(18) 0.0466(14) 0.0344(14) 0.0228(12) -0.0119(14) -0.0272(13)
O5 0.0284(11) 0.0274(11) 0.0263(11) -0.0006(9) 0.0118(9) -0.0035(9)
O6 0.0348(16) 0.0205(15) 0.0332(16) 0.000 0.0205(14) 0.000
N1 0.0200(12) 0.0211(12) 0.0175(11) 0.0008(10) 0.0057(10) -0.0004(10)
C1 0.0215(15) 0.0329(17) 0.0177(14) 0.0033(12) 0.0047(13) -0.0029(13)
C2 0.0197(13) 0.0215(14) 0.0166(13) 0.0003(11) 0.0048(12) 0.0000(12)
C3 0.0229(15) 0.0302(16) 0.0172(14) -0.0033(12) 0.0015(13) -0.0014(13)
C4 0.0232(15) 0.0278(16) 0.0323(17) -0.0057(14) 0.0056(14) -0.0078(13)
C5 0.0291(16) 0.0259(16) 0.0297(16) 0.0034(13) 0.0085(14) -0.0064(14)
C6 0.0261(15) 0.0181(14) 0.0223(15) 0.0020(12) 0.0062(13) 0.0009(12)
C7 0.0335(18) 0.0296(17) 0.0232(16) 0.0043(13) 0.0010(15) -0.0046(14)

loop_
_atom_type_symbol
_atom_type_description
_atom_type_scat_dispersion_real
_atom_type_scat_dispersion_imag
_atom_type_scat_source
C C 0.0033 0.0016 'International Tables Vol C Tables 4.2.6.8 and 6.1.1.4'
H H 0.0000 0.0000 'International Tables Vol C Tables 4.2.6.8 and 6.1.1.4'
N N 0.0061 0.0033 'International Tables Vol C Tables 4.2.6.8 and 6.1.1.4'
O O 0.0106 0.0060 'International Tables Vol C Tables 4.2.6.8 and 6.1.1.4'
Ag Ag -0.8971 1.1015 'International Tables Vol C Tables 4.2.6.8 and 6.1.1.4'
Eu Eu -0.1578 3.6682 'International Tables Vol C Tables 4.2.6.8 and 6.1.1.4'

loop_
_geom_angle_atom_site_label_1
_geom_angle_atom_site_label_2
_geom_angle_atom_site_label_3
_geom_angle
_geom_angle_site_symmetry_1
_geom_angle_site_symmetry_3
_geom_angle_publ_flag
O3 Eu1 O3 88.22(12) 2_756 . ?
O3 Eu1 O6 135.89(6) 2_756 . ?
O3 Eu1 O6 135.89(6) . . ?
O3 Eu1 O1 124.55(8) 2_756 2_756 ?
O3 Eu1 O1 78.37(8) . 2_756 ?
O6 Eu1 O1 75.25(5) . 2_756 ?
O3 Eu1 O1 78.37(8) 2_756 . ?
O3 Eu1 O1 124.55(8) . . ?
O6 Eu1 O1 75.25(5) . . ?
O1 Eu1 O1 150.51(10) 2_756 . ?
O3 Eu1 O5 74.24(8) 2_756 2_756 ?
O3 Eu1 O5 145.93(8) . 2_756 ?
O6 Eu1 O5 67.19(5) . 2_756 ?
O1 Eu1 O5 87.76(8) 2_756 2_756 ?
O1 Eu1 O5 80.89(7) . 2_756 ?
O3 Eu1 O5 145.93(8) 2_756 . ?
O3 Eu1 O5 74.24(8) . . ?
O6 Eu1 O5 67.19(5) . . ?
O1 Eu1 O5 80.89(7) 2_756 . ?
O1 Eu1 O5 87.76(8) . . ?
O5 Eu1 O5 134.37(10) 2_756 . ?
O3 Eu1 N1 70.71(9) 2_756 . ?
O3 Eu1 N1 63.00(8) . . ?
O6 Eu1 N1 123.10(6) . . ?
O1 Eu1 N1 138.70(8) 2_756 . ?
O1 Eu1 N1 61.76(8) . . ?
O5 Eu1 N1 132.64(8) 2_756 . ?
O5 Eu1 N1 75.30(8) . . ?
O3 Eu1 N1 63.00(8) 2_756 2_756 ?
O3 Eu1 N1 70.71(9) . 2_756 ?
O6 Eu1 N1 123.10(6) . 2_756 ?
O1 Eu1 N1 61.76(8) 2_756 2_756 ?
O1 Eu1 N1 138.70(8) . 2_756 ?
O5 Eu1 N1 75.30(8) 2_756 2_756 ?
O5 Eu1 N1 132.64(8) . 2_756 ?
N1 Eu1 N1 113.79(11) . 2_756 ?
O4 Ag1 O4 174.14(16) . 2_757 ?
C1 O1 Eu1 125.3(2) . . ?
C7 O3 Eu1 125.4(2) . . ?
C7 O4 Ag1 105.4(2) . . ?
Eu1 O5 H5A 116.4(8) . . ?
Eu1 O5 H5B 115.3(19) . . ?
H5A O5 H5B 115.9(17) . . ?
Eu1 O6 H6A 125.3(9) . . ?
C2 N1 C6 118.9(3) . . ?
C2 N1 Eu1 121.5(2) . . ?
C6 N1 Eu1 119.51(18) . . ?
O2 C1 O1 125.7(3) . . ?
O2 C1 C2 119.2(3) . . ?
O1 C1 C2 115.1(3) . . ?
N1 C2 C3 122.6(3) . . ?
N1 C2 C1 114.7(3) . . ?
C3 C2 C1 122.7(3) . . ?
C2 C3 C4 118.2(3) . . ?
C2 C3 H3 120.9 . . ?
C4 C3 H3 120.9 . . ?
C5 C4 C3 119.4(3) . . ?
C5 C4 H4 120.3 . . ?
C3 C4 H4 120.3 . . ?
C4 C5 C6 118.8(3) . . ?
C4 C5 H5 120.6 . . ?
C6 C5 H5 120.6 . . ?
N1 C6 C5 122.1(3) . . ?
N1 C6 C7 114.1(3) . . ?
C5 C6 C7 123.8(3) . . ?
O4 C7 O3 124.1(3) . . ?
O4 C7 C6 118.3(3) . . ?
O3 C7 C6 117.6(3) . . ?

loop_
_geom_bond_atom_site_label_1
_geom_bond_atom_site_label_2
_geom_bond_distance
_geom_bond_site_symmetry_2
_geom_bond_publ_flag
Eu1 O3 2.452(3) 2_756 ?
Eu1 O3 2.452(3) . ?
Eu1 O6 2.473(3) . ?
Eu1 O1 2.512(2) 2_756 ?
Eu1 O1 2.512(2) . ?
Eu1 O5 2.533(3) 2_756 ?
Eu1 O5 2.533(3) . ?
Eu1 N1 2.583(2) . ?
Eu1 N1 2.583(2) 2_756 ?
Ag1 O4 2.187(3) . ?
Ag1 O4 2.187(3) 2_757 ?
O1 C1 1.285(4) . ?
O2 C1 1.226(4) . ?
O3 C7 1.258(4) . ?
O4 C7 1.248(5) . ?
O5 H5A 0.838(7) . ?
O5 H5B 0.838(6) . ?
O6 H6A 0.840(8) . ?
N1 C2 1.337(4) . ?
N1 C6 1.339(4) . ?
C1 C2 1.507(5) . ?
C2 C3 1.386(4) . ?
C3 C4 1.390(5) . ?
C3 H3 0.9300 . ?
C4 C5 1.381(5) . ?
C4 H4 0.9300 . ?
C5 C6 1.388(5) . ?
C5 H5 0.9300 . ?
C6 C7 1.500(4) . ?

loop_
_geom_hbond_atom_site_label_D
_geom_hbond_atom_site_label_H
_geom_hbond_atom_site_label_A
_geom_hbond_distance_DH
_geom_hbond_distance_HA
_geom_hbond_distance_DA
_geom_hbond_angle_DHA
_geom_hbond_site_symmetry_A
O5 H5A O2 0.838(7) 1.927(9) 2.722(4) 157.9(10) 1_556
O5 H5B O1 0.838(6) 2.152(6) 2.985(3) 172(3) 6_576
O6 H6A O1 0.840(8) 1.851(9) 2.681(3) 169.3(12) 6_576

loop_
_geom_torsion_atom_site_label_1
_geom_torsion_atom_site_label_2
_geom_torsion_atom_site_label_3
_geom_torsion_atom_site_label_4
_geom_torsion
_geom_torsion_site_symmetry_1
_geom_torsion_site_symmetry_2
_geom_torsion_site_symmetry_3
_geom_torsion_site_symmetry_4
_geom_torsion_publ_flag
O3 Eu1 O1 C1 61.9(3) 2_756 . . . ?
O3 Eu1 O1 C1 -17.7(3) . . . . ?
O6 Eu1 O1 C1 -153.8(3) . . . . ?
O1 Eu1 O1 C1 -153.8(3) 2_756 . . . ?
O5 Eu1 O1 C1 137.6(3) 2_756 . . . ?
O5 Eu1 O1 C1 -86.8(3) . . . . ?
N1 Eu1 O1 C1 -12.3(3) . . . . ?
N1 Eu1 O1 C1 82.5(3) 2_756 . . . ?
O3 Eu1 O3 C7 -63.3(3) 2_756 . . . ?
O6 Eu1 O3 C7 116.7(3) . . . . ?
O1 Eu1 O3 C7 170.8(3) 2_756 . . . ?
O1 Eu1 O3 C7 11.2(3) . . . . ?
O5 Eu1 O3 C7 -121.3(3) 2_756 . . . ?
O5 Eu1 O3 C7 87.1(3) . . . . ?
N1 Eu1 O3 C7 5.9(3) . . . . ?
N1 Eu1 O3 C7 -125.3(3) 2_756 . . . ?
O4 Ag1 O4 C7 -147.1(3) 2_757 . . . ?
O3 Eu1 N1 C2 -80.3(3) 2_756 . . . ?
O3 Eu1 N1 C2 -178.4(3) . . . . ?
O6 Eu1 N1 C2 52.5(3) . . . . ?
O1 Eu1 N1 C2 158.9(2) 2_756 . . . ?
O1 Eu1 N1 C2 6.6(2) . . . . ?
O5 Eu1 N1 C2 -35.8(3) 2_756 . . . ?
O5 Eu1 N1 C2 102.0(3) . . . . ?
N1 Eu1 N1 C2 -127.5(3) 2_756 . . . ?
O3 Eu1 N1 C6 95.2(3) 2_756 . . . ?
O3 Eu1 N1 C6 -3.0(2) . . . . ?
O6 Eu1 N1 C6 -132.0(2) . . . . ?
O1 Eu1 N1 C6 -25.6(3) 2_756 . . . ?
O1 Eu1 N1 C6 -178.0(3) . . . . ?
O5 Eu1 N1 C6 139.7(2) 2_756 . . . ?
O5 Eu1 N1 C6 -82.5(3) . . . . ?
N1 Eu1 N1 C6 48.0(2) 2_756 . . . ?
Eu1 O1 C1 O2 -164.8(3) . . . . ?
Eu1 O1 C1 C2 15.9(4) . . . . ?
C6 N1 C2 C3 1.8(5) . . . . ?
Eu1 N1 C2 C3 177.2(3) . . . . ?
C6 N1 C2 C1 -177.6(3) . . . . ?
Eu1 N1 C2 C1 -2.2(4) . . . . ?
O2 C1 C2 N1 172.4(3) . . . . ?
O1 C1 C2 N1 -8.2(5) . . . . ?
O2 C1 C2 C3 -7.0(5) . . . . ?
O1 C1 C2 C3 172.4(3) . . . . ?
N1 C2 C3 C4 0.8(5) . . . . ?
C1 C2 C3 C4 -179.8(3) . . . . ?
C2 C3 C4 C5 -2.3(5) . . . . ?
C3 C4 C5 C6 1.2(6) . . . . ?
C2 N1 C6 C5 -2.9(5) . . . . ?
Eu1 N1 C6 C5 -178.5(3) . . . . ?
C2 N1 C6 C7 176.3(3) . . . . ?
Eu1 N1 C6 C7 0.7(4) . . . . ?
C4 C5 C6 N1 1.4(6) . . . . ?
C4 C5 C6 C7 -177.7(4) . . . . ?
Ag1 O4 C7 O3 0.0(5) . . . . ?
Ag1 O4 C7 C6 177.9(3) . . . . ?
Eu1 O3 C7 O4 170.0(3) . . . . ?
Eu1 O3 C7 C6 -7.9(5) . . . . ?
N1 C6 C7 O4 -173.7(4) . . . . ?
C5 C6 C7 O4 5.5(6) . . . . ?
N1 C6 C7 O3 4.3(5) . . . . ?
C5 C6 C7 O3 -176.5(4) . . . . ?
